data_4106764
loop_
_publ_author_name
'Jakub Saadi'
'Matsujiro Akakura'
'Hisashi Yamamoto'

_publ_section_title
;
 Rapid, One-Pot Synthesis of \b-Siloxy-\a-haloaldehydes
;
_journal_name_full 'Journal of the American Chemical Society'
_journal_page_first 14248
_journal_page_last 14251
_journal_paper_doi 10.1021/ja2066169
_journal_volume 133
_journal_year 2011
_chemical_formula_sum 'C23 H19 Cl4.5 N2 O9'
_chemical_formula_weight 626.93
_chemical_name_systematic
; 
 (1RS,2SR,3SR,4RS)- 2,4-dichloro-2,4-dideoxy-1-O-(2,3-dinitrobenzoyl)
-5-C-2-naphthyl-pentitol  
;
_space_group_IT_number 14
_symmetry_cell_setting monoclinic
_symmetry_space_group_name_Hall '-P 2ybc'
_symmetry_space_group_name_H-M 'P 1 21/c 1'
_atom_sites_solution_hydrogens geom
_atom_sites_solution_primary direct
_atom_sites_solution_secondary difmap
_audit_creation_method SHELXL-97
_cell_angle_alpha 90.00
_cell_angle_beta 93.645(8)
_cell_angle_gamma 90.00
_cell_formula_units_Z 4
_cell_length_a 14.888(6)
_cell_length_b 7.522(3)
_cell_length_c 24.077(9)
_cell_measurement_temperature 100(2)
_cell_volume 2690.9(18)
_computing_structure_refinement 'SHELXL-97 (Sheldrick, 1997)'
_computing_structure_solution 'SHELXS-97 (Sheldrick, 1990)'
_diffrn_ambient_temperature 100(2)
_diffrn_measured_fraction_theta_full 0.991
_diffrn_measured_fraction_theta_max 0.991
_diffrn_radiation_monochromator graphite
_diffrn_radiation_source 'fine-focus sealed tube'
_diffrn_radiation_type MoK\a
_diffrn_radiation_wavelength 0.71073
_diffrn_reflns_av_R_equivalents 0.1604
_diffrn_reflns_av_sigmaI/netI 0.1750
_diffrn_reflns_limit_h_max 17
_diffrn_reflns_limit_h_min -17
_diffrn_reflns_limit_k_max 9
_diffrn_reflns_limit_k_min -8
_diffrn_reflns_limit_l_max 28
_diffrn_reflns_limit_l_min -28
_diffrn_reflns_number 24784
_diffrn_reflns_theta_full 25.20
_diffrn_reflns_theta_max 25.20
_diffrn_reflns_theta_min 1.69
_exptl_absorpt_coefficient_mu 0.544
_exptl_absorpt_correction_T_max 0.9376
_exptl_absorpt_correction_T_min 0.8626
_exptl_crystal_density_diffrn 1.548
_exptl_crystal_F_000 1278
_exptl_crystal_size_max 0.28
_exptl_crystal_size_mid 0.28
_exptl_crystal_size_min 0.12
_refine_diff_density_max 0.518
_refine_diff_density_min -0.431
_refine_diff_density_rms 0.094
_refine_ls_extinction_method none
_refine_ls_goodness_of_fit_ref 0.862
_refine_ls_hydrogen_treatment mixed
_refine_ls_matrix_type full
_refine_ls_number_parameters 366
_refine_ls_number_reflns 4779
_refine_ls_number_restraints 0
_refine_ls_restrained_S_all 0.862
_refine_ls_R_factor_all 0.1748
_refine_ls_R_factor_gt 0.0814
_refine_ls_shift/su_max 0.000
_refine_ls_shift/su_mean 0.000
_refine_ls_structure_factor_coef Fsqd
_refine_ls_weighting_details 'calc w=1/[\s^2^(Fo^2^)+(0.0963P)^2^+0.0000P] where P=(Fo^2^+2Fc^2^)/3'
_refine_ls_weighting_scheme calc
_refine_ls_wR_factor_gt 0.1873
_refine_ls_wR_factor_ref 0.2145
_reflns_number_gt 1945
_reflns_number_total 4779
_reflns_threshold_expression >2sigma(I)
_cod_data_source_file ja2066169_si_002.cif
_cod_data_source_block saad06s
_cod_original_formula_sum 'C23 H19 Cl4.50 N2 O9'
_cod_database_code 4106764

loop_
_symmetry_equiv_pos_as_xyz
'x, y, z'
'-x, y+1/2, -z+1/2'
'-x, -y, -z'
'x, -y-1/2, z-1/2'

loop_
_atom_site_label
_atom_site_type_symbol
_atom_site_fract_x
_atom_site_fract_y
_atom_site_fract_z
_atom_site_U_iso_or_equiv
_atom_site_adp_type
_atom_site_occupancy
_atom_site_symmetry_multiplicity
_atom_site_calc_flag
_atom_site_refinement_flags
C1 C 0.3077(5) 0.3960(9) 0.6057(3) 0.0380(18) Uani 1 1 d .
C2 C 0.3863(5) 0.3251(9) 0.5885(3) 0.047(2) Uani 1 1 d .
H2 H 0.4297 0.2705 0.6136 0.056 Uiso 1 1 calc R
C3 C 0.3982(5) 0.3386(9) 0.5320(3) 0.0417(18) Uani 1 1 d .
C4 C 0.3325(5) 0.4155(9) 0.4949(3) 0.0437(19) Uani 1 1 d .
H4 H 0.3415 0.4225 0.4562 0.052 Uiso 1 1 calc R
C5 C 0.2550(5) 0.4802(8) 0.5156(3) 0.0361(17) Uani 1 1 d .
C6 C 0.2424(5) 0.4751(9) 0.5716(3) 0.0431(19) Uani 1 1 d .
H6 H 0.1901 0.5248 0.5861 0.052 Uiso 1 1 calc R
C7 C 0.1810(5) 0.5605(9) 0.4775(3) 0.0365(17) Uani 1 1 d .
C8 C 0.1374(5) 0.6342(9) 0.3851(3) 0.0444(19) Uani 1 1 d .
H8A H 0.1272 0.7602 0.3948 0.053 Uiso 1 1 calc R
H8B H 0.0794 0.5700 0.3859 0.053 Uiso 1 1 calc R
C9 C 0.1724(4) 0.6218(9) 0.3287(3) 0.0392(18) Uani 1 1 d .
H9 H 0.1861 0.4945 0.3207 0.047 Uiso 1 1 calc R
C10 C 0.1025(5) 0.6899(8) 0.2840(3) 0.0366(18) Uani 1 1 d .
H10 H 0.0470 0.6154 0.2854 0.044 Uiso 1 1 calc R
C11 C 0.1329(5) 0.6854(9) 0.2247(3) 0.0382(18) Uani 1 1 d .
H11 H 0.1835 0.7720 0.2220 0.046 Uiso 1 1 calc R
C12 C 0.1652(5) 0.5023(8) 0.2057(3) 0.0379(18) Uani 1 1 d .
H12 H 0.2221 0.4732 0.2282 0.046 Uiso 1 1 calc R
C13 C 0.1859(5) 0.5010(9) 0.1448(3) 0.0395(18) Uani 1 1 d .
C14 C 0.2681(5) 0.5801(9) 0.1304(3) 0.0428(19) Uani 1 1 d .
H14 H 0.3073 0.6327 0.1584 0.051 Uiso 1 1 calc R
C15 C 0.2909(5) 0.5806(9) 0.0766(3) 0.048(2) Uani 1 1 d .
H15 H 0.3465 0.6314 0.0675 0.057 Uiso 1 1 calc R
C16 C 0.2325(5) 0.5059(9) 0.0340(3) 0.0420(19) Uani 1 1 d .
C17 C 0.1494(5) 0.4275(9) 0.0472(3) 0.0422(19) Uani 1 1 d .
C18 C 0.1284(5) 0.4265(9) 0.1050(3) 0.0458(19) Uani 1 1 d .
H18 H 0.0741 0.3734 0.1154 0.055 Uiso 1 1 calc R
C19 C 0.2549(5) 0.5057(9) -0.0233(3) 0.049(2) Uani 1 1 d .
H19 H 0.3090 0.5603 -0.0336 0.059 Uiso 1 1 calc R
C20 C 0.1986(5) 0.4271(10) -0.0628(3) 0.050(2) Uani 1 1 d .
H20 H 0.2147 0.4222 -0.1003 0.061 Uiso 1 1 calc R
C21 C 0.1177(6) 0.3542(10) -0.0484(3) 0.053(2) Uani 1 1 d .
H21 H 0.0785 0.3019 -0.0764 0.063 Uiso 1 1 calc R
C22 C 0.0932(5) 0.3560(9) 0.0052(3) 0.049(2) Uani 1 1 d .
H22 H 0.0368 0.3075 0.0138 0.059 Uiso 1 1 calc R
C23 C 0.5181(10) 0.7382(18) 0.1693(7) 0.128(8) Uani 0.72 1 d P
H23 H 0.4742 0.7652 0.1373 0.154 Uiso 0.72 1 calc PR
Cl1 Cl 0.27489(12) 0.7502(2) 0.32623(7) 0.0486(5) Uani 1 1 d .
Cl2 Cl 0.03880(12) 0.7606(2) 0.17912(7) 0.0438(5) Uani 1 1 d .
Cl3 Cl 0.4492(2) 0.7657(4) 0.22565(13) 0.0665(9) Uani 0.72 1 d P
Cl4 Cl 0.5898(2) 0.9221(4) 0.16701(12) 0.0733(10) Uani 0.72 1 d P
Cl5 Cl 0.5537(3) 0.5543(4) 0.15143(15) 0.0904(12) Uani 0.72 1 d P
Cl6 Cl 0.5230(15) 0.492(3) 0.1955(9) 0.111(7) Uiso 0.14 1 d P
Cl7 Cl 0.6369(16) 0.740(3) 0.1531(9) 0.121(7) Uiso 0.14 1 d P
Cl8 Cl 0.4745(16) 0.832(3) 0.1913(10) 0.104(7) Uiso 0.14 1 d P
N1 N 0.2941(5) 0.3844(9) 0.6664(3) 0.0514(17) Uani 1 1 d .
N2 N 0.4805(5) 0.2699(10) 0.5103(3) 0.065(2) Uani 1 1 d .
O1 O 0.3470(4) 0.2940(8) 0.6966(2) 0.0649(17) Uani 1 1 d .
O2 O 0.2296(4) 0.4656(6) 0.68347(19) 0.0590(16) Uani 1 1 d .
O3 O 0.5303(5) 0.1859(12) 0.5416(3) 0.136(4) Uani 1 1 d .
O4 O 0.4982(3) 0.3064(7) 0.4629(2) 0.0553(15) Uani 1 1 d .
O5 O 0.1134(3) 0.6220(6) 0.49351(19) 0.0459(13) Uani 1 1 d .
O6 O 0.2030(3) 0.5558(6) 0.42430(18) 0.0375(12) Uani 1 1 d .
O7 O 0.0803(3) 0.8703(5) 0.29947(18) 0.0412(12) Uani 1 1 d .
H7 H 0.0268 0.8926 0.2885 0.062 Uiso 1 1 calc R
O8 O 0.0991(3) 0.3707(6) 0.21806(17) 0.0415(12) Uani 1 1 d .
H8 H 0.0773 0.3255 0.1883 0.062 Uiso 1 1 calc R
O9 O 0.1840(3) 0.1725(6) 0.29534(18) 0.0506(14) Uani 1 1 d .

loop_
_atom_site_aniso_label
_atom_site_aniso_U_11
_atom_site_aniso_U_22
_atom_site_aniso_U_33
_atom_site_aniso_U_23
_atom_site_aniso_U_13
_atom_site_aniso_U_12
C1 0.047(5) 0.026(4) 0.041(5) -0.001(3) 0.008(4) -0.006(4)
C2 0.052(5) 0.039(4) 0.049(5) 0.004(4) -0.006(4) 0.003(4)
C3 0.033(4) 0.038(4) 0.055(5) 0.000(4) 0.007(4) 0.001(4)
C4 0.055(5) 0.036(4) 0.041(4) -0.001(4) 0.013(4) -0.013(4)
C5 0.043(5) 0.020(4) 0.045(5) 0.000(3) 0.007(4) -0.006(3)
C6 0.052(5) 0.024(4) 0.055(5) -0.006(4) 0.016(4) -0.005(4)
C7 0.053(5) 0.016(4) 0.041(5) -0.008(3) 0.005(4) -0.009(4)
C8 0.051(5) 0.033(4) 0.048(5) -0.004(4) -0.005(4) 0.004(4)
C9 0.052(5) 0.023(4) 0.043(4) -0.001(3) 0.004(4) -0.006(4)
C10 0.050(5) 0.017(4) 0.044(4) 0.003(3) 0.010(4) -0.001(3)
C11 0.039(4) 0.025(4) 0.050(5) 0.003(3) 0.003(4) 0.010(3)
C12 0.038(4) 0.024(4) 0.053(5) -0.001(3) 0.007(4) 0.001(3)
C13 0.049(5) 0.025(4) 0.044(5) 0.001(3) 0.002(4) 0.010(4)
C14 0.054(5) 0.026(4) 0.049(5) 0.004(3) 0.009(4) -0.003(4)
C15 0.057(5) 0.027(4) 0.061(5) 0.003(4) 0.016(4) -0.004(4)
C16 0.057(5) 0.027(4) 0.042(5) 0.008(3) 0.000(4) 0.011(4)
C17 0.055(5) 0.024(4) 0.047(5) 0.009(3) 0.003(4) 0.009(4)
C18 0.056(5) 0.028(4) 0.054(5) 0.004(4) 0.004(4) 0.005(4)
C19 0.069(6) 0.028(4) 0.051(5) 0.008(4) 0.013(5) 0.005(4)
C20 0.065(6) 0.040(5) 0.047(5) -0.002(4) 0.003(5) 0.022(5)
C21 0.074(6) 0.038(5) 0.045(5) -0.001(4) 0.002(5) 0.008(5)
C22 0.057(5) 0.029(4) 0.062(6) 0.000(4) 0.002(5) 0.012(4)
C23 0.129(13) 0.072(10) 0.199(17) -0.090(11) 0.134(13) -0.081(10)
Cl1 0.0486(11) 0.0432(11) 0.0541(12) 0.0015(9) 0.0041(9) -0.0053(10)
Cl2 0.0568(12) 0.0319(10) 0.0427(10) 0.0006(9) 0.0027(9) 0.0083(10)
Cl3 0.0636(19) 0.076(2) 0.062(2) -0.0069(18) 0.0198(16) -0.0153(18)
Cl4 0.075(2) 0.075(2) 0.071(2) -0.0124(17) 0.0137(17) -0.0386(19)
Cl5 0.129(3) 0.0446(19) 0.104(3) 0.0075(18) 0.057(2) 0.011(2)
N1 0.059(5) 0.038(4) 0.058(5) -0.010(4) 0.011(4) -0.013(4)
N2 0.055(5) 0.071(5) 0.070(5) 0.001(4) 0.001(4) 0.018(4)
O1 0.079(4) 0.060(4) 0.054(4) 0.005(3) -0.007(3) -0.003(3)
O2 0.098(5) 0.035(3) 0.045(3) 0.000(2) 0.020(3) 0.013(3)
O3 0.097(6) 0.219(10) 0.094(5) 0.050(6) 0.020(4) 0.095(6)
O4 0.061(4) 0.057(4) 0.050(3) -0.006(3) 0.012(3) -0.001(3)
O5 0.053(3) 0.034(3) 0.051(3) 0.000(2) 0.010(3) 0.010(3)
O6 0.044(3) 0.030(3) 0.038(3) 0.002(2) -0.001(2) 0.007(2)
O7 0.055(3) 0.025(3) 0.044(3) -0.005(2) 0.003(3) 0.009(2)
O8 0.058(3) 0.023(3) 0.043(3) -0.009(2) 0.008(3) -0.002(2)
O9 0.072(4) 0.030(3) 0.050(3) 0.005(2) 0.004(3) 0.009(3)

loop_
_atom_type_symbol
_atom_type_description
_atom_type_scat_dispersion_real
_atom_type_scat_dispersion_imag
_atom_type_scat_source
C C 0.0033 0.0016 'International Tables Vol C Tables 4.2.6.8 and 6.1.1.4'
H H 0.0000 0.0000 'International Tables Vol C Tables 4.2.6.8 and 6.1.1.4'
N N 0.0061 0.0033 'International Tables Vol C Tables 4.2.6.8 and 6.1.1.4'
O O 0.0106 0.0060 'International Tables Vol C Tables 4.2.6.8 and 6.1.1.4'
Cl Cl 0.1484 0.1585 'International Tables Vol C Tables 4.2.6.8 and 6.1.1.4'

loop_
_geom_angle_atom_site_label_1
_geom_angle_atom_site_label_2
_geom_angle_atom_site_label_3
_geom_angle
C6 C1 C2 125.0(7)
C6 C1 N1 118.6(7)
C2 C1 N1 116.4(7)
C1 C2 C3 115.6(7)
C2 C3 C4 121.8(7)
C2 C3 N2 119.3(7)
C4 C3 N2 119.0(7)
C5 C4 C3 118.7(7)
C6 C5 C4 121.1(7)
C6 C5 C7 117.8(7)
C4 C5 C7 121.0(7)
C1 C6 C5 117.8(7)
O5 C7 O6 125.4(7)
O5 C7 C5 123.7(7)
O6 C7 C5 110.9(6)
O6 C8 C9 108.0(5)
C8 C9 C10 110.8(6)
C8 C9 Cl1 110.0(5)
C10 C9 Cl1 109.6(4)
O7 C10 C11 110.3(5)
O7 C10 C9 106.7(5)
C11 C10 C9 114.7(6)
C10 C11 C12 114.5(5)
C10 C11 Cl2 107.1(4)
C12 C11 Cl2 110.1(5)
O8 C12 C13 112.3(5)
O8 C12 C11 108.9(5)
C13 C12 C11 112.3(5)
C18 C13 C14 120.6(7)
C18 C13 C12 121.7(7)
C14 C13 C12 117.7(6)
C15 C14 C13 120.3(7)
C14 C15 C16 120.6(7)
C15 C16 C17 120.3(7)
C15 C16 C19 121.6(7)
C17 C16 C19 118.1(7)
C22 C17 C16 119.5(7)
C22 C17 C18 123.1(7)
C16 C17 C18 117.5(7)
C13 C18 C17 120.7(7)
C20 C19 C16 119.9(7)
C19 C20 C21 120.2(8)
C22 C21 C20 121.4(8)
C21 C22 C17 120.8(8)
Cl5 C23 Cl4 118.4(8)
Cl5 C23 Cl3 122.9(9)
Cl4 C23 Cl3 108.5(6)
O2 N1 O1 123.9(7)
O2 N1 C1 117.1(7)
O1 N1 C1 119.0(7)
O3 N2 O4 123.0(7)
O3 N2 C3 117.4(8)
O4 N2 C3 119.5(7)
C7 O6 C8 114.7(5)

loop_
_geom_bond_atom_site_label_1
_geom_bond_atom_site_label_2
_geom_bond_distance
C1 C6 1.369(9)
C1 C2 1.374(9)
C1 N1 1.491(9)
C2 C3 1.386(9)
C3 C4 1.407(9)
C3 N2 1.458(9)
C4 C5 1.375(9)
C5 C6 1.372(9)
C5 C7 1.513(9)
C7 O5 1.194(7)
C7 O6 1.343(7)
C8 O6 1.441(7)
C8 C9 1.489(8)
C9 C10 1.536(9)
C9 Cl1 1.809(7)
C10 O7 1.450(7)
C10 C11 1.528(8)
C11 C12 1.538(8)
C11 Cl2 1.814(7)
C12 O8 1.441(7)
C12 C13 1.516(9)
C13 C18 1.365(9)
C13 C14 1.425(9)
C14 C15 1.359(8)
C15 C16 1.418(9)
C16 C17 1.425(9)
C16 C19 1.440(9)
C17 C22 1.380(9)
C17 C18 1.445(9)
C19 C20 1.362(9)
C20 C21 1.388(10)
C21 C22 1.363(9)
C23 Cl5 1.552(13)
C23 Cl4 1.750(11)
C23 Cl3 1.764(12)
N1 O2 1.230(7)
N1 O1 1.240(7)
N2 O3 1.203(8)
N2 O4 1.218(7)

loop_
_geom_torsion_atom_site_label_1
_geom_torsion_atom_site_label_2
_geom_torsion_atom_site_label_3
_geom_torsion_atom_site_label_4
_geom_torsion
C6 C1 C2 C3 0.5(10)
N1 C1 C2 C3 -179.4(6)
C1 C2 C3 C4 -1.8(10)
C1 C2 C3 N2 178.8(6)
C2 C3 C4 C5 0.7(10)
N2 C3 C4 C5 -180.0(6)
C3 C4 C5 C6 1.8(10)
C3 C4 C5 C7 -178.6(6)
C2 C1 C6 C5 1.8(10)
N1 C1 C6 C5 -178.2(6)
C4 C5 C6 C1 -2.9(10)
C7 C5 C6 C1 177.4(6)
C6 C5 C7 O5 1.3(10)
C4 C5 C7 O5 -178.3(6)
C6 C5 C7 O6 -179.9(6)
C4 C5 C7 O6 0.5(8)
O6 C8 C9 C10 175.6(5)
O6 C8 C9 Cl1 -63.1(6)
C8 C9 C10 O7 56.6(7)
Cl1 C9 C10 O7 -65.0(6)
C8 C9 C10 C11 179.0(5)
Cl1 C9 C10 C11 57.5(6)
O7 C10 C11 C12 175.4(5)
C9 C10 C11 C12 54.9(8)
O7 C10 C11 Cl2 -62.2(6)
C9 C10 C11 Cl2 177.3(5)
C10 C11 C12 O8 49.4(8)
Cl2 C11 C12 O8 -71.4(6)
C10 C11 C12 C13 174.3(6)
Cl2 C11 C12 C13 53.6(7)
O8 C12 C13 C18 19.5(9)
C11 C12 C13 C18 -103.5(7)
O8 C12 C13 C14 -160.2(5)
C11 C12 C13 C14 76.8(8)
C18 C13 C14 C15 -0.7(10)
C12 C13 C14 C15 179.0(6)
C13 C14 C15 C16 1.3(10)
C14 C15 C16 C17 -0.7(10)
C14 C15 C16 C19 179.7(6)
C15 C16 C17 C22 179.8(6)
C19 C16 C17 C22 -0.6(9)
C15 C16 C17 C18 -0.5(9)
C19 C16 C17 C18 179.1(6)
C14 C13 C18 C17 -0.5(10)
C12 C13 C18 C17 179.8(6)
C22 C17 C18 C13 -179.2(7)
C16 C17 C18 C13 1.1(9)
C15 C16 C19 C20 177.7(7)
C17 C16 C19 C20 -2.0(10)
C16 C19 C20 C21 2.9(10)
C19 C20 C21 C22 -1.2(11)
C20 C21 C22 C17 -1.4(11)
C16 C17 C22 C21 2.3(10)
C18 C17 C22 C21 -177.5(6)
C6 C1 N1 O2 -8.5(9)
C2 C1 N1 O2 171.5(6)
C6 C1 N1 O1 171.1(6)
C2 C1 N1 O1 -8.9(9)
C2 C3 N2 O3 8.2(12)
C4 C3 N2 O3 -171.2(8)
C2 C3 N2 O4 -168.1(7)
C4 C3 N2 O4 12.5(11)
O5 C7 O6 C8 0.4(9)
C5 C7 O6 C8 -178.3(5)
C9 C8 O6 C7 178.8(5)
